data_9017150
loop_
_publ_author_name
'Szymanski, J. T.'

_publ_section_title
;
 The crystal structure of platarsite, Pt(As,S)2, and a comparison with
 sperrylite, PtAs2
;
_journal_name_full 'The Canadian Mineralogist'
_journal_page_first 117
_journal_page_last 123
_journal_volume 17
_journal_year 1979
_chemical_compound_source 'Onverwacht mine, Transvaal'
_chemical_formula_sum 'As1.02 Ir0.05 Os0.01 Pt0.35 Rh0.31 Ru0.29 S0.98'
_chemical_name_mineral Platarsite
_space_group_IT_number 205
_space_group_name_Hall '-P 2ac 2ab 3'
_space_group_name_H-M_alt 'P a -3'
_symmetry_space_group_name_H-M 'P a -3'
_cell_angle_alpha 90
_cell_angle_beta 90
_cell_angle_gamma 90
_cell_length_a 5.788
_cell_length_b 5.788
_cell_length_c 5.788
_cell_formula_units_Z 4
_cell_volume 193.903
_database_code_amcsd 0005169
_exptl_crystal_density_diffrn 8.524
_cod_data_source_file inputs/fixed/downloads/05/05967.cif
_cod_data_source_block 05967
_cod_original_sg_symbol_H-M 'P a 3'
_cod_original_formula_sum 'Pt.35 Rh.31 Ru.29 Ir.05 Os.01 (As1.02 S.98)'
_cod_database_code 9017150

loop_
_space_group_symop_operation_xyz
x,y,z
1/2+z,x,1/2-y
z,1/2-x,1/2+y
1/2-z,1/2+x,y
-z,-x,-y
1/2+y,1/2-z,-x
1/2-y,-z,1/2+x
-y,1/2+z,1/2-x
y,z,x
x,1/2-y,1/2+z
1/2-x,1/2+y,z
1/2+x,y,1/2-z
-x,-y,-z
1/2-z,-x,1/2+y
-z,1/2+x,1/2-y
1/2+z,1/2-x,-y
z,x,y
1/2-y,1/2+z,x
1/2+y,z,1/2-x
y,1/2-z,1/2+x
-y,-z,-x
-x,1/2+y,1/2-z
1/2+x,1/2-y,-z
1/2-x,-y,1/2+z

loop_
_atom_site_aniso_label
_atom_site_aniso_U_11
_atom_site_aniso_U_22
_atom_site_aniso_U_33
_atom_site_aniso_U_12
_atom_site_aniso_U_13
_atom_site_aniso_U_23
Pt 0.00662 0.00662 0.00662 0.00017 0.00000 0.00017
Rh 0.00662 0.00662 0.00662 0.00017 0.00000 0.00017
Ru 0.00662 0.00662 0.00662 0.00017 0.00000 0.00017
Ir 0.00662 0.00662 0.00662 0.00017 0.00000 0.00017
Os 0.00662 0.00662 0.00662 0.00017 0.00000 0.00017
As 0.00984 0.00984 0.00984 0.00000 0.00000 0.00000
S 0.00984 0.00984 0.00984 0.00000 0.00000 0.00000

loop_
_atom_site_label
_atom_site_fract_x
_atom_site_fract_y
_atom_site_fract_z
_atom_site_occupancy
Pt 0.00000 0.00000 0.00000 0.35000
Rh 0.00000 0.00000 0.00000 0.31000
Ru 0.00000 0.00000 0.00000 0.29000
Ir 0.00000 0.00000 0.00000 0.05000
Os 0.00000 0.00000 0.00000 0.01000
As 0.38580 0.38580 0.38580 0.51000
S 0.38580 0.38580 0.38580 0.49000

loop_
_cod_related_entry_id
_cod_related_entry_database
_cod_related_entry_code
1 AMCSD 0005169
